data_2313013
loop_
_publ_author_name
'Ahmed, Khaleel'
'Devarajegowda, H. C.'
'Bommalingaiah, B.'
'Venkatareddy, G. N.'
'Srinivasa, H. T.'
'Palakshamurthy, B. S.'

_publ_section_title
;
 Synthesis and structure of
 4-[(2,3,4,5,6-pentafluoro-phen-oxy)carbon-yl]phenyl
 4-(tetra-dec-yloxy)benzoate.
;
_journal_coeditor_code HB8225
_journal_issue 'Pt 7'
_journal_name_full 'Acta crystallographica. Section E, Crystallographic communications'
_journal_page_first 858
_journal_page_last 861
_journal_paper_doi 10.1107/S2056989026006213
_journal_volume 82
_journal_year 2026
_chemical_formula_iupac 'C34 H37 F5 O5'
_chemical_formula_moiety 'C34 H37 F5 O5'
_chemical_formula_sum 'C34 H37 F5 O5'
_chemical_formula_weight 620.66
_chemical_name_systematic
;
4-[(2,3,4,5,6-Pentafluorophenoxy)carbonyl]phenyl 4-(tetradecyloxy)benzoate
;
_space_group_crystal_system monoclinic
_space_group_IT_number 14
_space_group_name_Hall '-P 2ybc'
_space_group_name_H-M_alt 'P 1 21/c 1'
_atom_sites_solution_hydrogens geom
_atom_sites_solution_primary direct
_atom_sites_solution_secondary difmap
_audit_creation_method SHELXL-2019/3
_cell_angle_alpha 90
_cell_angle_beta 103.868(14)
_cell_angle_gamma 90
_cell_formula_units_Z 4
_cell_length_a 27.811(16)
_cell_length_b 8.206(5)
_cell_length_c 13.975(8)
_cell_measurement_reflns_used 4231
_cell_measurement_temperature 423(2)
_cell_measurement_theta_max 25.0
_cell_measurement_theta_min 2.5
_cell_volume 3096(3)
_computing_cell_refinement
;
SAINT (Bruker, 2017)
;
_computing_data_collection
;
APEX2 and SAINT (Bruker, 2017),
;
_computing_data_reduction
;
SAINT (Bruker, 2017)
;
_computing_molecular_graphics
;
Mercury (Macrae et al., 2020)
;
_computing_publication_material
;
publCIF (Westrip,2010)
;
_computing_structure_refinement
;
<i>SHELXL2019/2</i> (Sheldrick, 2015b)
;
_computing_structure_solution
;
<i>SHELXT2018/3</i> (Sheldrick, 2015a)
;
_diffrn_ambient_temperature 423(2)
_diffrn_detector_area_resol_mean 2.09
_diffrn_measured_fraction_theta_full 0.999
_diffrn_measured_fraction_theta_max 0.999
_diffrn_measurement_device_type 'Bruker SMART APEXII CCD'
_diffrn_measurement_method '\f and \W scans'
_diffrn_radiation_monochromator Graphite
_diffrn_radiation_type MoK\a
_diffrn_radiation_wavelength 0.71073
_diffrn_reflns_av_R_equivalents 0.0631
_diffrn_reflns_av_unetI/netI 0.0483
_diffrn_reflns_limit_h_max 33
_diffrn_reflns_limit_h_min -32
_diffrn_reflns_limit_k_max 9
_diffrn_reflns_limit_k_min -9
_diffrn_reflns_limit_l_max 16
_diffrn_reflns_limit_l_min -15
_diffrn_reflns_number 28865
_diffrn_reflns_theta_full 24.999
_diffrn_reflns_theta_max 24.999
_diffrn_reflns_theta_min 2.594
_diffrn_source 'fine-focus sealed tube'
_exptl_absorpt_coefficient_mu 0.108
_exptl_absorpt_correction_T_max 0.970
_exptl_absorpt_correction_T_min 0.954
_exptl_absorpt_correction_type multi-scan
_exptl_absorpt_process_details
;
(SADABS; Krause <i>et al.</i>,  2015)
;
_exptl_crystal_colour colourless
_exptl_crystal_density_diffrn 1.331
_exptl_crystal_description prism
_exptl_crystal_F_000 1304
_exptl_crystal_size_max 0.430
_exptl_crystal_size_mid 0.320
_exptl_crystal_size_min 0.270
_refine_diff_density_max 0.252
_refine_diff_density_min -0.286
_refine_ls_extinction_coef 0.0020(6)
_refine_ls_extinction_expression Fc^*^=kFc[1+0.001xFc^2^\l^3^/sin(2\q)]^-1/4^
_refine_ls_extinction_method
;
SHELXL2019/2 (Sheldrick 2015b)
;
_refine_ls_goodness_of_fit_ref 1.151
_refine_ls_hydrogen_treatment constr
_refine_ls_matrix_type full
_refine_ls_number_constraints 0
_refine_ls_number_parameters 398
_refine_ls_number_reflns 5466
_refine_ls_number_restraints 0
_refine_ls_restrained_S_all 1.151
_refine_ls_R_factor_all 0.1018
_refine_ls_R_factor_gt 0.0779
_refine_ls_shift/su_max 0.000
_refine_ls_shift/su_mean 0.000
_refine_ls_structure_factor_coef Fsqd
_refine_ls_weighting_details 'w=1/[\s^2^(Fo^2^)+(0.0504P)^2^+4.4152P] where P=(Fo^2^+2Fc^2^)/3'
_refine_ls_weighting_scheme calc
_refine_ls_wR_factor_gt 0.1567
_refine_ls_wR_factor_ref 0.1653
_reflns_number_gt 4231
_reflns_number_total 5466
_reflns_threshold_expression 'I > 2\s(I)'
_cod_data_source_file hb8225.cif
_cod_data_source_block I
_cod_original_sg_symbol_H-M 'P 21/c'
_cod_database_code 2313013
_shelx_space_group_comment
;
The symmetry employed for this shelxl refinement is uniquely defined
by the following loop, which should always be used as a source of
symmetry information in preference to the above space-group names.
They are only intended as comments.
;
_shelx_estimated_absorpt_t_min 0.955
_shelx_estimated_absorpt_t_max 0.971

loop_
_space_group_symop_operation_xyz
'x, y, z'
'-x, y+1/2, -z+1/2'
'-x, -y, -z'
'x, -y-1/2, z-1/2'

loop_
_atom_site_type_symbol
_atom_site_label
_atom_site_fract_x
_atom_site_fract_y
_atom_site_fract_z
_atom_site_U_iso_or_equiv
_atom_site_adp_type
_atom_site_calc_flag
_atom_site_occupancy
_atom_site_disorder_assembly
_atom_site_disorder_group
O O2 0.38024(8) 0.6170(3) 0.48615(16) 0.0262(5) Uani d 1 . .
F F4 0.35716(8) 0.5541(2) 0.87454(14) 0.0381(5) Uani d 1 . .
F F5 0.42775(7) 0.5653(2) 0.77188(14) 0.0353(5) Uani d 1 . .
O O3 0.59440(7) 0.7225(3) 0.40331(16) 0.0251(5) Uani d 1 . .
O O1 0.41978(8) 0.7700(3) 0.61509(17) 0.0345(6) Uani d 1 . .
O O5 0.77655(8) 0.6657(3) 0.21290(16) 0.0300(6) Uani d 1 . .
C C8 0.46276(11) 0.7110(3) 0.4931(2) 0.0183(7) Uani d 1 . .
C C1 0.38045(12) 0.7534(4) 0.6592(2) 0.0266(8) Uani d 1 . .
C C27 0.96003(12) 0.6387(5) -0.2196(2) 0.0310(8) Uani d 1 . .
H H27A 0.944781 0.736989 -0.251815 0.037 Uiso calc 1 . .
H H27B 0.943268 0.546417 -0.256432 0.037 Uiso calc 1 . .
C C14 0.59713(12) 0.7989(4) 0.3177(2) 0.0230(7) Uani d 1 . .
C C15 0.64528(11) 0.7663(4) 0.2936(2) 0.0219(7) Uani d 1 . .
C C26 0.95197(12) 0.6331(5) -0.1166(2) 0.0317(8) Uani d 1 . .
H H26A 0.970501 0.721440 -0.078670 0.038 Uiso calc 1 . .
H H26B 0.965523 0.531679 -0.085900 0.038 Uiso calc 1 . .
F F2 0.25856(8) 0.9160(3) 0.64890(16) 0.0486(6) Uani d 1 . .
C C28 1.01423(12) 0.6359(5) -0.2243(2) 0.0327(8) Uani d 1 . .
H H28A 1.030786 0.729941 -0.189119 0.039 Uiso calc 1 . .
H H28B 1.029729 0.539202 -0.190492 0.039 Uiso calc 1 . .
F F1 0.33047(9) 0.9358(3) 0.54875(15) 0.0470(6) Uani d 1 . .
C C7 0.41639(12) 0.6913(4) 0.5266(2) 0.0208(7) Uani d 1 . .
C C22 0.83173(12) 0.6435(4) 0.1067(2) 0.0296(8) Uani d 1 . .
H H22A 0.837076 0.530673 0.127156 0.036 Uiso calc 1 . .
H H22B 0.856248 0.709328 0.151254 0.036 Uiso calc 1 . .
O O4 0.56406(8) 0.8788(3) 0.27024(17) 0.0318(6) Uani d 1 . .
C C11 0.54874(11) 0.7260(4) 0.4293(2) 0.0208(7) Uani d 1 . .
C C31 1.08395(12) 0.6394(5) -0.4360(3) 0.0327(8) Uani d 1 . .
H H31A 1.070576 0.537908 -0.466831 0.039 Uiso calc 1 . .
H H31B 1.065120 0.727644 -0.473462 0.039 Uiso calc 1 . .
C C10 0.50888(11) 0.6382(4) 0.3745(2) 0.0211(7) Uani d 1 . .
H H10 0.511179 0.585478 0.316830 0.025 Uiso calc 1 . .
C C24 0.89144(12) 0.6334(4) -0.0056(2) 0.0287(8) Uani d 1 . .
H H24A 0.901917 0.526046 0.020164 0.034 Uiso calc 1 . .
H H24B 0.912800 0.712690 0.035420 0.034 Uiso calc 1 . .
C C32 1.13746(12) 0.6541(5) -0.4426(3) 0.0315(8) Uani d 1 . .
H H32A 1.150637 0.757311 -0.414001 0.038 Uiso calc 1 . .
H H32B 1.156626 0.567831 -0.403756 0.038 Uiso calc 1 . .
C C23 0.83867(12) 0.6616(4) 0.0023(2) 0.0290(8) Uani d 1 . .
H H23A 0.817124 0.584640 -0.040248 0.035 Uiso calc 1 . .
H H23B 0.828538 0.770368 -0.021307 0.035 Uiso calc 1 . .
F F3 0.27248(8) 0.7280(3) 0.81361(16) 0.0456(6) Uani d 1 . .
C C20 0.68342(11) 0.6751(4) 0.3539(2) 0.0238(7) Uani d 1 . .
H H20 0.679478 0.633695 0.413501 0.029 Uiso calc 1 . .
C C13 0.50303(12) 0.7993(4) 0.5465(2) 0.0242(7) Uani d 1 . .
H H13 0.500851 0.853027 0.603950 0.029 Uiso calc 1 . .
C C30 1.07635(12) 0.6437(5) -0.3320(2) 0.0322(8) Uani d 1 . .
H H30A 1.090985 0.742796 -0.299860 0.039 Uiso calc 1 . .
H H30B 1.093700 0.552203 -0.295247 0.039 Uiso calc 1 . .
C C9 0.46602(11) 0.6307(4) 0.4067(2) 0.0193(7) Uani d 1 . .
H H9 0.439060 0.571916 0.370932 0.023 Uiso calc 1 . .
C C19 0.72662(12) 0.6467(4) 0.3252(2) 0.0256(7) Uani d 1 . .
H H19 0.752020 0.588183 0.366316 0.031 Uiso calc 1 . .
C C5 0.35055(12) 0.6489(4) 0.7945(2) 0.0247(7) Uani d 1 . .
C C16 0.65249(12) 0.8267(4) 0.2043(2) 0.0253(7) Uani d 1 . .
H H16 0.627599 0.888183 0.163886 0.030 Uiso calc 1 . .
C C6 0.38649(11) 0.6553(4) 0.7414(2) 0.0227(7) Uani d 1 . .
C C17 0.69537(12) 0.7975(4) 0.1749(2) 0.0260(8) Uani d 1 . .
H H17 0.699454 0.839085 0.115490 0.031 Uiso calc 1 . .
C C25 0.89840(12) 0.6459(4) -0.1102(2) 0.0292(8) Uani d 1 . .
H H25A 0.879485 0.559996 -0.149846 0.035 Uiso calc 1 . .
H H25B 0.885100 0.749354 -0.138261 0.035 Uiso calc 1 . .
C C18 0.73277(11) 0.7049(4) 0.2349(2) 0.0235(7) Uani d 1 . .
C C12 0.54617(12) 0.8074(4) 0.5145(2) 0.0240(7) Uani d 1 . .
H H12 0.573131 0.866797 0.549667 0.029 Uiso calc 1 . .
C C33 1.14389(13) 0.6441(5) -0.5472(3) 0.0375(9) Uani d 1 . .
H H33A 1.123245 0.726665 -0.586683 0.045 Uiso calc 1 . .
H H33B 1.132153 0.538652 -0.574443 0.045 Uiso calc 1 . .
C C29 1.02213(12) 0.6368(5) -0.3279(3) 0.0313(8) Uani d 1 . .
H H29A 1.005045 0.730135 -0.362958 0.038 Uiso calc 1 . .
H H29B 1.007275 0.539454 -0.361860 0.038 Uiso calc 1 . .
C C3 0.30040(12) 0.8311(4) 0.6789(3) 0.0286(8) Uani d 1 . .
C C21 0.78072(12) 0.6952(4) 0.1137(2) 0.0294(8) Uani d 1 . .
H H21A 0.775738 0.809945 0.097782 0.035 Uiso calc 1 . .
H H21B 0.755791 0.633271 0.067471 0.035 Uiso calc 1 . .
C C34 1.19685(14) 0.6671(5) -0.5561(3) 0.0488(11) Uani d 1 . .
H H34A 1.197913 0.659169 -0.624146 0.073 Uiso calc 1 . .
H H34B 1.208594 0.772407 -0.531093 0.073 Uiso calc 1 . .
H H34C 1.217514 0.584132 -0.518835 0.073 Uiso calc 1 . .
C C4 0.30756(12) 0.7354(4) 0.7631(3) 0.0286(8) Uani d 1 . .
C C2 0.33696(13) 0.8384(4) 0.6280(2) 0.0299(8) Uani d 1 . .

loop_
_atom_site_aniso_label
_atom_site_aniso_U_11
_atom_site_aniso_U_22
_atom_site_aniso_U_33
_atom_site_aniso_U_12
_atom_site_aniso_U_13
_atom_site_aniso_U_23
O2 0.0286(12) 0.0312(13) 0.0225(12) -0.0024(11) 0.0136(10) -0.0085(10)
F4 0.0579(14) 0.0315(11) 0.0309(12) 0.0028(10) 0.0222(10) 0.0050(9)
F5 0.0306(11) 0.0402(12) 0.0363(12) 0.0074(9) 0.0104(9) -0.0101(10)
O3 0.0229(12) 0.0322(13) 0.0238(12) 0.0042(10) 0.0126(9) 0.0100(10)
O1 0.0363(14) 0.0457(15) 0.0301(14) -0.0156(12) 0.0246(11) -0.0174(12)
O5 0.0225(12) 0.0443(15) 0.0270(13) 0.0043(11) 0.0135(10) 0.0052(11)
C8 0.0273(17) 0.0141(14) 0.0153(16) 0.0005(13) 0.0084(13) 0.0006(12)
C1 0.0275(18) 0.0291(18) 0.0272(18) -0.0072(15) 0.0144(14) -0.0115(15)
C27 0.0261(18) 0.044(2) 0.0242(19) -0.0005(16) 0.0094(14) 0.0019(16)
C14 0.0278(18) 0.0184(16) 0.0253(18) -0.0006(14) 0.0113(14) 0.0009(14)
C15 0.0261(17) 0.0170(16) 0.0243(17) -0.0011(13) 0.0092(14) -0.0010(13)
C26 0.0285(18) 0.042(2) 0.0262(19) 0.0014(16) 0.0100(15) 0.0040(17)
F2 0.0381(12) 0.0579(15) 0.0480(14) 0.0220(11) 0.0069(10) -0.0046(12)
C28 0.0263(18) 0.048(2) 0.0249(19) 0.0040(17) 0.0089(14) 0.0027(17)
F1 0.0722(16) 0.0470(13) 0.0250(12) 0.0064(12) 0.0180(11) 0.0074(10)
C7 0.0307(18) 0.0146(15) 0.0179(17) 0.0019(14) 0.0075(14) -0.0003(13)
C22 0.0228(17) 0.037(2) 0.031(2) -0.0023(15) 0.0109(14) -0.0016(16)
O4 0.0288(13) 0.0400(14) 0.0319(14) 0.0137(11) 0.0177(11) 0.0196(12)
C11 0.0248(17) 0.0193(16) 0.0214(17) 0.0010(13) 0.0116(13) 0.0069(13)
C31 0.0307(19) 0.039(2) 0.030(2) 0.0021(16) 0.0104(15) 0.0015(16)
C10 0.0299(18) 0.0195(16) 0.0163(16) 0.0019(14) 0.0104(13) -0.0012(13)
C24 0.0261(18) 0.038(2) 0.0246(18) 0.0018(16) 0.0108(14) 0.0027(16)
C32 0.0298(19) 0.036(2) 0.032(2) 0.0052(16) 0.0140(15) 0.0034(16)
C23 0.0267(18) 0.037(2) 0.0262(19) 0.0008(15) 0.0117(14) 0.0000(15)
F3 0.0407(12) 0.0570(14) 0.0526(14) 0.0028(11) 0.0374(11) -0.0035(12)
C20 0.0280(18) 0.0277(18) 0.0178(17) -0.0062(14) 0.0099(13) 0.0004(14)
C13 0.0345(19) 0.0227(17) 0.0176(17) -0.0008(15) 0.0102(14) -0.0067(14)
C30 0.0280(19) 0.043(2) 0.0273(19) 0.0022(16) 0.0102(15) 0.0027(16)
C9 0.0237(16) 0.0189(15) 0.0158(16) -0.0002(13) 0.0062(13) 0.0009(13)
C19 0.0236(17) 0.0317(18) 0.0213(18) 0.0013(15) 0.0049(13) 0.0029(15)
C5 0.0344(19) 0.0229(16) 0.0191(17) 0.0003(15) 0.0112(14) -0.0027(14)
C16 0.0273(18) 0.0223(17) 0.0288(19) 0.0037(14) 0.0117(14) 0.0061(14)
C6 0.0212(16) 0.0232(17) 0.0246(18) 0.0013(14) 0.0073(13) -0.0082(14)
C17 0.0281(18) 0.0315(18) 0.0218(18) 0.0022(15) 0.0124(14) 0.0080(15)
C25 0.0267(18) 0.0355(19) 0.0261(19) 0.0022(15) 0.0074(14) 0.0019(15)
C18 0.0224(17) 0.0238(16) 0.0267(18) -0.0066(14) 0.0107(14) -0.0033(14)
C12 0.0245(17) 0.0225(17) 0.0245(18) -0.0042(14) 0.0050(14) 0.0002(14)
C33 0.038(2) 0.046(2) 0.033(2) 0.0020(18) 0.0182(17) 0.0009(18)
C29 0.0274(18) 0.040(2) 0.0293(19) 0.0017(16) 0.0119(15) 0.0022(16)
C3 0.0291(18) 0.0298(19) 0.0272(19) 0.0047(15) 0.0074(15) -0.0086(15)
C21 0.0302(19) 0.036(2) 0.0258(19) 0.0019(16) 0.0138(15) 0.0021(16)
C34 0.047(2) 0.057(3) 0.053(3) 0.004(2) 0.032(2) 0.007(2)
C4 0.0271(18) 0.0342(19) 0.031(2) -0.0054(15) 0.0191(15) -0.0130(16)
C2 0.044(2) 0.0300(19) 0.0180(18) -0.0052(16) 0.0122(15) -0.0046(15)

loop_
_atom_type_symbol
_atom_type_description
_atom_type_scat_dispersion_real
_atom_type_scat_dispersion_imag
_atom_type_scat_source
C C 0.0030 0.0020 'International Tables Vol C Tables 4.2.6.8 and 6.1.1.4'
H H 0.0000 0.0000 'International Tables Vol C Tables 4.2.6.8 and 6.1.1.4'
F F 0.0170 0.0100 'International Tables Vol C Tables 4.2.6.8 and 6.1.1.4'
O O 0.0110 0.0060 'International Tables Vol C Tables 4.2.6.8 and 6.1.1.4'

loop_
_geom_angle_atom_site_label_1
_geom_angle_atom_site_label_2
_geom_angle_atom_site_label_3
_geom_angle_site_symmetry_1
_geom_angle_site_symmetry_3
_geom_angle
_geom_angle_publ_flag
C14 O3 C11 . . 117.4(2) ?
C7 O1 C1 . . 117.5(3) ?
C18 O5 C21 . . 117.4(2) ?
C13 C8 C9 . . 119.9(3) ?
C13 C8 C7 . . 122.5(3) ?
C9 C8 C7 . . 117.6(3) ?
C2 C1 C6 . . 118.9(3) ?
C2 C1 O1 . 1 122.5(3) ?
C6 C1 O1 . 1 118.5(3) ?
C2 C1 O1 . . 122.5(3) ?
C6 C1 O1 . . 118.5(3) ?
C26 C27 C28 . . 114.5(3) ?
C26 C27 H27A . . 108.6 ?
C28 C27 H27A . . 108.6 ?
C26 C27 H27B . . 108.6 ?
C28 C27 H27B . . 108.6 ?
H27A C27 H27B . . 107.6 ?
O4 C14 O3 . 1 122.7(3) ?
O4 C14 O3 . . 122.7(3) ?
O4 C14 C15 . . 126.3(3) ?
O3 C14 C15 1 . 111.0(3) ?
O3 C14 C15 . . 111.0(3) ?
C16 C15 C20 . . 118.4(3) ?
C16 C15 C14 . . 117.9(3) ?
C20 C15 C14 . . 123.7(3) ?
C27 C26 C25 . . 115.2(3) ?
C27 C26 H26A . . 108.5 ?
C25 C26 H26A . . 108.5 ?
C27 C26 H26B . . 108.5 ?
C25 C26 H26B . . 108.5 ?
H26A C26 H26B . . 107.5 ?
C29 C28 C27 . . 114.3(3) ?
C29 C28 H28A . . 108.7 ?
C27 C28 H28A . . 108.7 ?
C29 C28 H28B . . 108.7 ?
C27 C28 H28B . . 108.7 ?
H28A C28 H28B . . 107.6 ?
O2 C7 O1 . 1 122.1(3) ?
O2 C7 O1 . . 122.1(3) ?
O2 C7 C8 . . 127.1(3) ?
O1 C7 C8 1 . 110.8(3) ?
O1 C7 C8 . . 110.8(3) ?
C21 C22 C23 . . 111.8(3) ?
C21 C22 H22A . . 109.2 ?
C23 C22 H22A . . 109.2 ?
C21 C22 H22B . . 109.2 ?
C23 C22 H22B . . 109.2 ?
H22A C22 H22B . . 107.9 ?
C12 C11 C10 . . 121.8(3) ?
C12 C11 O3 . 1 118.0(3) ?
C10 C11 O3 . 1 119.9(3) ?
C12 C11 O3 . . 118.0(3) ?
C10 C11 O3 . . 119.9(3) ?
C32 C31 C30 . . 114.8(3) ?
C32 C31 H31A . . 108.6 ?
C30 C31 H31A . . 108.6 ?
C32 C31 H31B . . 108.6 ?
C30 C31 H31B . . 108.6 ?
H31A C31 H31B . . 107.5 ?
C9 C10 C11 . . 118.9(3) ?
C9 C10 H10 . . 120.6 ?
C11 C10 H10 . . 120.6 ?
C23 C24 C25 . . 114.1(3) ?
C23 C24 H24A . . 108.7 ?
C25 C24 H24A . . 108.7 ?
C23 C24 H24B . . 108.7 ?
C25 C24 H24B . . 108.7 ?
H24A C24 H24B . . 107.6 ?
C33 C32 C31 . . 113.4(3) ?
C33 C32 H32A . . 108.9 ?
C31 C32 H32A . . 108.9 ?
C33 C32 H32B . . 108.9 ?
C31 C32 H32B . . 108.9 ?
H32A C32 H32B . . 107.7 ?
C24 C23 C22 . . 113.7(3) ?
C24 C23 H23A . . 108.8 ?
C22 C23 H23A . . 108.8 ?
C24 C23 H23B . . 108.8 ?
C22 C23 H23B . . 108.8 ?
H23A C23 H23B . . 107.7 ?
C19 C20 C15 . . 120.2(3) ?
C19 C20 H20 . . 119.9 ?
C15 C20 H20 . . 119.9 ?
C12 C13 C8 . . 120.1(3) ?
C12 C13 H13 . . 119.9 ?
C8 C13 H13 . . 119.9 ?
C31 C30 C29 . . 113.6(3) ?
C31 C30 H30A . . 108.8 ?
C29 C30 H30A . . 108.8 ?
C31 C30 H30B . . 108.8 ?
C29 C30 H30B . . 108.8 ?
H30A C30 H30B . . 107.7 ?
C10 C9 C8 . . 120.2(3) ?
C10 C9 H9 . . 119.9 ?
C8 C9 H9 . . 119.9 ?
C20 C19 C18 . . 120.7(3) ?
C20 C19 H19 . . 119.7 ?
C18 C19 H19 . . 119.7 ?
F4 C5 C4 . . 120.2(3) ?
F4 C5 C6 . . 119.9(3) ?
C4 C5 C6 . . 119.8(3) ?
C17 C16 C15 . . 121.6(3) ?
C17 C16 H16 . . 119.2 ?
C15 C16 H16 . . 119.2 ?
F5 C6 C1 . . 120.6(3) ?
F5 C6 C5 . . 118.8(3) ?
C1 C6 C5 . . 120.7(3) ?
C16 C17 C18 . . 119.5(3) ?
C16 C17 H17 . . 120.2 ?
C18 C17 H17 . . 120.2 ?
C26 C25 C24 . . 113.8(3) ?
C26 C25 H25A . . 108.8 ?
C24 C25 H25A . . 108.8 ?
C26 C25 H25B . . 108.8 ?
C24 C25 H25B . . 108.8 ?
H25A C25 H25B . . 107.7 ?
O5 C18 C17 . . 124.8(3) ?
O5 C18 C19 . . 115.6(3) ?
C17 C18 C19 . . 119.6(3) ?
C13 C12 C11 . . 119.0(3) ?
C13 C12 H12 . . 120.5 ?
C11 C12 H12 . . 120.5 ?
C32 C33 C34 . . 114.4(3) ?
C32 C33 H33A . . 108.7 ?
C34 C33 H33A . . 108.7 ?
C32 C33 H33B . . 108.7 ?
C34 C33 H33B . . 108.7 ?
H33A C33 H33B . . 107.6 ?
C28 C29 C30 . . 114.1(3) ?
C28 C29 H29A . . 108.7 ?
C30 C29 H29A . . 108.7 ?
C28 C29 H29B . . 108.7 ?
C30 C29 H29B . . 108.7 ?
H29A C29 H29B . . 107.6 ?
F2 C3 C2 . . 120.8(3) ?
F2 C3 C4 . . 119.9(3) ?
C2 C3 C4 . . 119.3(3) ?
O5 C21 C22 . . 108.1(3) ?
O5 C21 H21A . . 110.1 ?
C22 C21 H21A . . 110.1 ?
O5 C21 H21B . . 110.1 ?
C22 C21 H21B . . 110.1 ?
H21A C21 H21B . . 108.4 ?
C33 C34 H34A . . 109.5 ?
C33 C34 H34B . . 109.5 ?
H34A C34 H34B . . 109.5 ?
C33 C34 H34C . . 109.5 ?
H34A C34 H34C . . 109.5 ?
H34B C34 H34C . . 109.5 ?
F3 C4 C5 . . 120.0(3) ?
F3 C4 C3 . . 119.9(3) ?
C5 C4 C3 . . 120.1(3) ?
F1 C2 C1 . . 119.9(3) ?
F1 C2 C3 . . 118.9(3) ?
C1 C2 C3 . . 121.2(3) ?

loop_
_geom_bond_atom_site_label_1
_geom_bond_atom_site_label_2
_geom_bond_site_symmetry_2
_geom_bond_distance
_geom_bond_publ_flag
O2 C7 . 1.196(4) ?
F4 C5 . 1.339(4) ?
F5 C6 . 1.345(4) ?
O3 C14 . 1.369(4) ?
O3 C11 . 1.403(4) ?
O1 C7 . 1.378(4) ?
O1 C1 . 1.385(4) ?
O5 C18 . 1.363(4) ?
O5 C21 . 1.439(4) ?
C8 C13 . 1.391(4) ?
C8 C9 . 1.397(4) ?
C8 C7 . 1.482(4) ?
C1 C2 . 1.374(5) ?
C1 C6 . 1.379(5) ?
C27 C26 . 1.510(4) ?
C27 C28 . 1.525(4) ?
C27 H27A . 0.9700 ?
C27 H27B . 0.9700 ?
C14 O4 . 1.193(4) ?
C14 C15 . 1.481(4) ?
C15 C16 . 1.402(4) ?
C15 C20 . 1.403(4) ?
C26 C25 . 1.517(4) ?
C26 H26A . 0.9700 ?
C26 H26B . 0.9700 ?
F2 C3 . 1.335(4) ?
C28 C29 . 1.515(5) ?
C28 H28A . 0.9700 ?
C28 H28B . 0.9700 ?
F1 C2 . 1.343(4) ?
C22 C21 . 1.506(4) ?
C22 C23 . 1.523(5) ?
C22 H22A . 0.9700 ?
C22 H22B . 0.9700 ?
C11 C12 . 1.381(4) ?
C11 C10 . 1.388(4) ?
C31 C32 . 1.518(5) ?
C31 C30 . 1.519(5) ?
C31 H31A . 0.9700 ?
C31 H31B . 0.9700 ?
C10 C9 . 1.373(4) ?
C10 H10 . 0.9300 ?
C24 C23 . 1.516(4) ?
C24 C25 . 1.524(4) ?
C24 H24A . 0.9700 ?
C24 H24B . 0.9700 ?
C32 C33 . 1.517(5) ?
C32 H32A . 0.9700 ?
C32 H32B . 0.9700 ?
C23 H23A . 0.9700 ?
C23 H23B . 0.9700 ?
F3 C4 . 1.335(4) ?
C20 C19 . 1.374(4) ?
C20 H20 . 0.9300 ?
C13 C12 . 1.379(4) ?
C13 H13 . 0.9300 ?
C30 C29 . 1.524(4) ?
C30 H30A . 0.9700 ?
C30 H30B . 0.9700 ?
C9 H9 . 0.9300 ?
C19 C18 . 1.398(4) ?
C19 H19 . 0.9300 ?
C5 C4 . 1.369(5) ?
C5 C6 . 1.381(4) ?
C16 C17 . 1.372(4) ?
C16 H16 . 0.9300 ?
C17 C18 . 1.394(5) ?
C17 H17 . 0.9300 ?
C25 H25A . 0.9700 ?
C25 H25B . 0.9700 ?
C12 H12 . 0.9300 ?
C33 C34 . 1.520(5) ?
C33 H33A . 0.9700 ?
C33 H33B . 0.9700 ?
C29 H29A . 0.9700 ?
C29 H29B . 0.9700 ?
C3 C2 . 1.375(5) ?
C3 C4 . 1.389(5) ?
C21 H21A . 0.9700 ?
C21 H21B . 0.9700 ?
C34 H34A . 0.9600 ?
C34 H34B . 0.9600 ?
C34 H34C . 0.9600 ?

loop_
_geom_hbond_atom_site_label_D
_geom_hbond_atom_site_label_H
_geom_hbond_atom_site_label_A
_geom_hbond_site_symmetry_A
_geom_hbond_distance_DH
_geom_hbond_distance_HA
_geom_hbond_distance_DA
_geom_hbond_angle_DHA
_geom_hbond_publ_flag
C20 H20 O3 1 0.93 2.45 2.753(4) 99 yes
C13 H13 O1 1 0.93 2.40 2.720(4) 100 yes
C9 H9 O4 2_645 0.93 2.52 3.177(4) 128 yes
C12 H12 F4 2_656 0.93 2.50 3.425(4) 172 yes
C3 F2 Cg3 3_665 1.334(4) 3.297(3) 3.634(4) 93.62(19) yes
C5 F4 Cg3 3_655 1.339(4) 3.149(3) 3.385(4) 88.30(17) yes
C6 F5 Cg2 4_554 1.345(4) 3.476(3) 4.077(4) 106.94(16) yes

loop_
_geom_torsion_atom_site_label_1
_geom_torsion_atom_site_label_2
_geom_torsion_atom_site_label_3
_geom_torsion_atom_site_label_4
_geom_torsion_site_symmetry_1
_geom_torsion_site_symmetry_2
_geom_torsion_site_symmetry_3
_geom_torsion_site_symmetry_4
_geom_torsion
_geom_torsion_publ_flag
C7 O1 C1 C2 . . . . -77.5(4) ?
C7 O1 C1 C6 . . . . 106.5(3) ?
C7 O1 C1 O1 . . . 1 0E1(10) ?
C11 O3 C14 O4 . . . . 6.8(5) ?
C11 O3 C14 C15 . . . . -172.5(3) ?
O4 C14 C15 C16 . . . . -3.6(5) ?
O3 C14 C15 C16 1 . . . 175.6(3) ?
O3 C14 C15 C16 . . . . 175.6(3) ?
O4 C14 C15 C20 . . . . 178.0(3) ?
O3 C14 C15 C20 1 . . . -2.7(4) ?
O3 C14 C15 C20 . . . . -2.7(4) ?
C28 C27 C26 C25 . . . . 176.5(3) ?
C26 C27 C28 C29 . . . . 178.4(3) ?
C1 O1 C7 O2 . . . . 3.3(5) ?
C1 O1 C7 C8 . . . . -175.8(3) ?
C13 C8 C7 O2 . . . . -179.4(3) ?
C9 C8 C7 O2 . . . . -2.3(5) ?
C13 C8 C7 O1 . . . 1 -0.4(4) ?
C9 C8 C7 O1 . . . 1 176.7(3) ?
C13 C8 C7 O1 . . . . -0.4(4) ?
C9 C8 C7 O1 . . . . 176.7(3) ?
C14 O3 C11 C12 . . . . -115.7(3) ?
O3 O3 C11 C10 1 . . . 0.00(11) ?
C14 O3 C11 C10 . . . . 69.4(4) ?
C12 C11 C10 C9 . . . . -0.9(5) ?
O3 C11 C10 C9 1 . . . 173.8(3) ?
O3 C11 C10 C9 . . . . 173.8(3) ?
C30 C31 C32 C33 . . . . 178.2(3) ?
C25 C24 C23 C22 . . . . 178.1(3) ?
C21 C22 C23 C24 . . . . 172.0(3) ?
C16 C15 C20 C19 . . . . 0.0(5) ?
C14 C15 C20 C19 . . . . 178.4(3) ?
C9 C8 C13 C12 . . . . -0.1(5) ?
C7 C8 C13 C12 . . . . 176.9(3) ?
C32 C31 C30 C29 . . . . 177.3(3) ?
C11 C10 C9 C8 . . . . 0.3(5) ?
C13 C8 C9 C10 . . . . 0.2(5) ?
C7 C8 C9 C10 . . . . -177.0(3) ?
C15 C20 C19 C18 . . . . -1.4(5) ?
C20 C15 C16 C17 . . . . 0.6(5) ?
C14 C15 C16 C17 . . . . -177.9(3) ?
C2 C1 C6 F5 . . . . 177.4(3) ?
O1 C1 C6 F5 1 . . . -6.5(4) ?
O1 C1 C6 F5 . . . . -6.5(4) ?
C2 C1 C6 C5 . . . . -3.3(5) ?
O1 C1 C6 C5 1 . . . 172.8(3) ?
O1 C1 C6 C5 . . . . 172.8(3) ?
F4 C5 C6 F5 . . . . -0.1(5) ?
C4 C5 C6 F5 . . . . -178.0(3) ?
F4 C5 C6 C1 . . . . -179.4(3) ?
C4 C5 C6 C1 . . . . 2.7(5) ?
C15 C16 C17 C18 . . . . 0.3(5) ?
C27 C26 C25 C24 . . . . 177.8(3) ?
C23 C24 C25 C26 . . . . 174.7(3) ?
C21 O5 C18 C17 . . . . -12.3(5) ?
C21 O5 C18 C19 . . . . 168.3(3) ?
C16 C17 C18 O5 . . . . 178.9(3) ?
C16 C17 C18 C19 . . . . -1.7(5) ?
C20 C19 C18 O5 . . . . -178.3(3) ?
C20 C19 C18 C17 . . . . 2.3(5) ?
C8 C13 C12 C11 . . . . -0.4(5) ?
C10 C11 C12 C13 . . . . 0.9(5) ?
O3 C11 C12 C13 1 . . . -173.9(3) ?
O3 C11 C12 C13 . . . . -173.9(3) ?
C31 C32 C33 C34 . . . . 177.1(3) ?
C27 C28 C29 C30 . . . . 176.7(3) ?
C31 C30 C29 C28 . . . . 178.3(3) ?
C18 O5 C21 C22 . . . . 179.9(3) ?
C23 C22 C21 O5 . . . . 176.9(3) ?
F4 C5 C4 F3 . . . . 1.4(5) ?
C6 C5 C4 F3 . . . . 179.2(3) ?
F4 C5 C4 C3 . . . . -178.8(3) ?
C6 C5 C4 C3 . . . . -0.9(5) ?
F2 C3 C4 F3 . . . . 0.2(5) ?
C2 C3 C4 F3 . . . . 179.6(3) ?
F2 C3 C4 C5 . . . . -179.6(3) ?
C2 C3 C4 C5 . . . . -0.3(5) ?
C6 C1 C2 F1 . . . . 179.4(3) ?
O1 C1 C2 F1 1 . . . 3.5(5) ?
O1 C1 C2 F1 . . . . 3.5(5) ?
C6 C1 C2 C3 . . . . 2.1(5) ?
O1 C1 C2 C3 1 . . . -173.8(3) ?
O1 C1 C2 C3 . . . . -173.8(3) ?
F2 C3 C2 F1 . . . . 1.8(5) ?
C4 C3 C2 F1 . . . . -177.6(3) ?
F2 C3 C2 C1 . . . . 179.0(3) ?
C4 C3 C2 C1 . . . . -0.4(5) ?
